data_1100125
loop_
_publ_author_name
'Ito, T'
'West, J'

_publ_section_title
;
The Structure of Hemimorphite (H2 Zn2 Si O5)
;
_journal_coden_ASTM ZEKGAX
_journal_name_full
;
Zeitschrift fuer Kristallographie, Kristallgeometrie, Kristallphysik,
Kristallchemie (-144,1977)
;
_journal_page_first 1
_journal_page_last 8
_journal_volume 83
_journal_year 1932
_chemical_compound_source 'from Altenberg, Harz, Germany'
_chemical_formula_structural 'Zn4 (O H)2 (H2 O) (Si2 O7)'
_chemical_formula_sum 'H4 O10 Si2 Zn4'
_chemical_name_mineral Hemimorphite
_chemical_name_systematic 'Tetrazinc dihydroxide hydrate disilicate *'
_space_group_IT_number 44
_symmetry_cell_setting orthorhombic
_symmetry_Int_Tables_number 44
_symmetry_space_group_name_Hall 'I 2 -2'
_symmetry_space_group_name_H-M 'I m m 2'
_cell_angle_alpha 90
_cell_angle_beta 90
_cell_angle_gamma 90
_cell_formula_units_Z 2
_cell_length_a 8.38
_cell_length_b 10.7
_cell_length_c 5.11
_cell_volume 458.2
_exptl_crystal_density_meas 3.45
_cod_duplicate_entry 1011257
_cod_database_code 1100125

loop_
_symmetry_equiv_pos_as_xyz
x,y,z
-x,-y,z
-x,y,z
x,-y,z
1/2+x,1/2+y,1/2+z
1/2-x,1/2-y,1/2+z
1/2-x,1/2+y,1/2+z
1/2+x,1/2-y,1/2+z

loop_
_atom_site_label
_atom_site_type_symbol
_atom_site_symmetry_multiplicity
_atom_site_Wyckoff_symbol
_atom_site_fract_x
_atom_site_fract_y
_atom_site_fract_z
_atom_site_occupancy
_atom_site_attached_hydrogens
_atom_site_calc_flag
Si1 Si4+ 4 d 0. 0.16 0. 1. 0 d
Zn1 Zn2+ 8 e 0.3 0.342 0.01 1. 0 d
O1 O2- 2 a 0. 0. 0. 1. 0 d
O2 O2- 8 e 0.161 0.187 0.85 1. 0 d
O3 O2- 4 d 0. 0.187 0.305 1. 0 d
O4 O2- 4 c 0.25 0.5 0.85 1. 1 d
O5 O2- 2 b 0. 0.5 0.35 1. 2 d
H1 H1+ 8 e -1. -1. -1. 1. 0 dum

loop_
_atom_type_symbol
_atom_type_oxidation_number
Si4+ 4.000
Zn2+ 2.000
O2- -2.000
H1+ 1.000
